data_8100004
loop_
_publ_author_name
'Hannu-Kuure, Milja S.'
'Oilunkaniemi, Raija'
'Laitinen, Risto S.'
'Ahlgren, Markku'

_publ_section_title
;
Crystal structure of chlorido(phenylselenolato)bis(triphenylphosphine)
platinum(II) -- benzene (1:1), Pt(C~6~H~5~Se)(C~18~H~15~P)~2~Cl &#x00B7; 
C~6~H~6~
;
_journal_issue 1
_journal_name_full 'Zeitschrift f\"ur Kristallographie - New Crystal Structures'
_journal_page_first 23
_journal_page_last 25
_journal_volume 219
_journal_year 2004
_chemical_formula_moiety 'C48 H41 Cl P2 Pt Se'
_chemical_formula_sum 'C48 H41 Cl P2 Pt Se'
_chemical_formula_weight 989.25
_space_group_IT_number 2
_symmetry_cell_setting triclinic
_symmetry_space_group_name_Hall '-P 1'
_symmetry_space_group_name_H-M 'P -1'
_cell_angle_alpha 79.5950(10)
_cell_angle_beta 86.006(2)
_cell_angle_gamma 87.997(2)
_cell_formula_units_Z 2
_cell_length_a 10.1598(2)
_cell_length_b 13.8660(5)
_cell_length_c 14.7308(3)
_cell_measurement_temperature 150(2)
_cell_volume 2035.60(9)
_diffrn_ambient_temperature 150(2)
_exptl_crystal_density_diffrn 1.614
_cod_depositor_comments
;
The following automatic conversions were performed:
'_symmetry_cell_setting' value 'Triclinic' changed to 'triclinic'
according to '/home/saulius/struct/CIF-dictionaries/cif_core.dic'
dictionary named 'cif_core.dic' version 2.4.1 from 2010-06-29.

Automatic conversion script
Id: cif_fix_enum 1527 2010-12-29 10:47:43Z saulius 
;
_cod_database_code 8100004

loop_
_symmetry_equiv_pos_as_xyz
'x, y, z'
'-x, -y, -z'

loop_
_atom_site_label
_atom_site_type_symbol
_atom_site_fract_x
_atom_site_fract_y
_atom_site_fract_z
_atom_site_U_iso_or_equiv
_atom_site_adp_type
_atom_site_occupancy
_atom_site_symmetry_multiplicity
_atom_site_Wyckoff_symbol
_atom_site_calc_flag
_atom_site_refinement_flags
_atom_site_disorder_assembly
_atom_site_disorder_group
Pt1 Pt 0.703238(15) 0.734163(12) 0.732212(11) 0.02301(8) Uani 1 2 i d . . .
Se2 Se 0.89127(4) 0.83805(3) 0.68387(3) 0.03231(12) Uani 1 2 i d . . .
Cl1 Cl 0.52811(10) 0.62576(8) 0.78017(8) 0.0313(2) Uani 1 2 i d . . .
P2 P 0.62042(11) 0.82589(8) 0.84158(7) 0.0230(2) Uani 1 2 i d . . .
P1 P 0.79536(10) 0.64220(8) 0.62641(7) 0.0216(2) Uani 1 2 i d . . .
C1 C 0.8210(5) 0.9609(4) 0.6267(3) 0.0367(11) Uani 1 2 i d . . .
C2 C 0.6898(5) 0.9797(4) 0.6092(3) 0.0398(12) Uani 1 2 i d . . .
H2 H 0.6269 0.9304 0.6310 0.048 Uiso 1 2 i calc R . .
C3 C 0.6484(7) 1.0701(4) 0.5600(3) 0.0496(14) Uani 1 2 i d . . .
H3 H 0.5578 1.0822 0.5490 0.060 Uiso 1 2 i calc R . .
C4 C 0.7415(8) 1.1432(4) 0.5269(4) 0.0616(18) Uani 1 2 i d . . .
H4 H 0.7150 1.2044 0.4921 0.074 Uiso 1 2 i calc R . .
C5 C 0.8698(8) 1.1245(5) 0.5455(5) 0.071(2) Uani 1 2 i d . . .
H5 H 0.9318 1.1748 0.5251 0.085 Uiso 1 2 i calc R . .
C6 C 0.9151(5) 1.0331(3) 0.5940(3) 0.0290(10) Uani 1 2 i d . . .
H6 H 1.0060 1.0211 0.6042 0.035 Uiso 1 2 i calc R . .
C11 C 0.7906(4) 0.6984(3) 0.5052(3) 0.0247(9) Uani 1 2 i d . . .
C12 C 0.7481(5) 0.7954(4) 0.4796(3) 0.0394(12) Uani 1 2 i d . . .
H12 H 0.7166 0.8318 0.5258 0.047 Uiso 1 2 i calc R . .
C13 C 0.7513(6) 0.8391(4) 0.3874(4) 0.0545(15) Uani 1 2 i d . . .
H13 H 0.7237 0.9057 0.3706 0.065 Uiso 1 2 i calc R . .
C14 C 0.7946(6) 0.7860(4) 0.3192(4) 0.0487(14) Uani 1 2 i d . . .
H14 H 0.7993 0.8167 0.2560 0.058 Uiso 1 2 i calc R . .
C15 C 0.8308(5) 0.6886(4) 0.3436(3) 0.0406(12) Uani 1 2 i d . . .
H15 H 0.8573 0.6514 0.2969 0.049 Uiso 1 2 i calc R . .
C16 C 0.8285(4) 0.6447(4) 0.4357(3) 0.0309(10) Uani 1 2 i d . . .
H16 H 0.8529 0.5774 0.4519 0.037 Uiso 1 2 i calc R . .
C21 C 0.7264(4) 0.5214(3) 0.6285(3) 0.0229(9) Uani 1 2 i d . . .
C22 C 0.7999(5) 0.4346(3) 0.6509(3) 0.0293(10) Uani 1 2 i d . . .
H22 H 0.8897 0.4370 0.6644 0.035 Uiso 1 2 i calc R . .
C23 C 0.7424(5) 0.3445(3) 0.6536(3) 0.0362(11) Uani 1 2 i d . . .
H23 H 0.7930 0.2855 0.6685 0.043 Uiso 1 2 i calc R . .
C24 C 0.6117(5) 0.3409(4) 0.6347(3) 0.0365(11) Uani 1 2 i d . . .
H24 H 0.5721 0.2793 0.6377 0.044 Uiso 1 2 i calc R . .
C25 C 0.5382(5) 0.4267(4) 0.6114(3) 0.0326(10) Uani 1 2 i d . . .
H25 H 0.4486 0.4237 0.5975 0.039 Uiso 1 2 i calc R . .
C26 C 0.5947(4) 0.5165(3) 0.6083(3) 0.0262(9) Uani 1 2 i d . . .
H26 H 0.5439 0.5752 0.5923 0.031 Uiso 1 2 i calc R . .
C31 C 0.9683(4) 0.6154(3) 0.6483(3) 0.0250(9) Uani 1 2 i d . . .
C32 C 1.0698(4) 0.6199(3) 0.5793(3) 0.0287(10) Uani 1 2 i d . . .
H32 H 1.0506 0.6383 0.5163 0.034 Uiso 1 2 i calc R . .
C33 C 1.1988(5) 0.5976(3) 0.6021(3) 0.0356(11) Uani 1 2 i d . . .
H33 H 1.2676 0.6014 0.5546 0.043 Uiso 1 2 i calc R . .
C34 C 1.2278(5) 0.5699(4) 0.6937(4) 0.0409(12) Uani 1 2 i d . . .
H34 H 1.3163 0.5554 0.7095 0.049 Uiso 1 2 i calc R . .
C35 C 1.1258(5) 0.5637(4) 0.7624(4) 0.0435(13) Uani 1 2 i d . . .
H35 H 1.1447 0.5427 0.8252 0.052 Uiso 1 2 i calc R . .
C36 C 0.9977(5) 0.5875(4) 0.7405(3) 0.0349(11) Uani 1 2 i d . . .
H36 H 0.9293 0.5848 0.7882 0.042 Uiso 1 2 i calc R . .
C41 C 0.7003(4) 0.9397(3) 0.8494(3) 0.0255(9) Uani 1 2 i d . . .
C42 C 0.8244(5) 0.9350(4) 0.8852(3) 0.0338(11) Uani 1 2 i d . . .
H42 H 0.8663 0.8731 0.9046 0.041 Uiso 1 2 i calc R . .
C43 C 0.8865(5) 1.0200(4) 0.8927(4) 0.0422(13) Uani 1 2 i d . . .
H43 H 0.9710 1.0162 0.9171 0.051 Uiso 1 2 i calc R . .
C44 C 0.8264(5) 1.1114(4) 0.8647(4) 0.0462(14) Uani 1 2 i d . . .
H44 H 0.8695 1.1695 0.8705 0.055 Uiso 1 2 i calc R . .
C45 C 0.7045(5) 1.1172(4) 0.8288(4) 0.0400(12) Uani 1 2 i d . . .
H45 H 0.6630 1.1794 0.8100 0.048 Uiso 1 2 i calc R . .
C46 C 0.6417(5) 1.0320(3) 0.8200(3) 0.0300(10) Uani 1 2 i d . . .
H46 H 0.5585 1.0365 0.7937 0.036 Uiso 1 2 i calc R . .
C51 C 0.4491(4) 0.8645(3) 0.8253(3) 0.0244(9) Uani 1 2 i d . . .
C52 C 0.3927(4) 0.8555(3) 0.7434(3) 0.0293(10) Uani 1 2 i d . . .
H52 H 0.4427 0.8261 0.6983 0.035 Uiso 1 2 i calc R . .
C53 C 0.2651(5) 0.8887(4) 0.7273(3) 0.0349(11) Uani 1 2 i d . . .
H53 H 0.2271 0.8804 0.6722 0.042 Uiso 1 2 i calc R . .
C54 C 0.1926(5) 0.9343(4) 0.7916(3) 0.0377(12) Uani 1 2 i d . . .
H54 H 0.1057 0.9587 0.7799 0.045 Uiso 1 2 i calc R . .
C55 C 0.2470(5) 0.9440(4) 0.8725(3) 0.0407(12) Uani 1 2 i d . . .
H55 H 0.1975 0.9752 0.9165 0.049 Uiso 1 2 i calc R . .
C56 C 0.3737(4) 0.9084(4) 0.8900(3) 0.0339(11) Uani 1 2 i d . . .
H56 H 0.4094 0.9140 0.9467 0.041 Uiso 1 2 i calc R . .
C61 C 0.6258(4) 0.7578(3) 0.9607(3) 0.0273(10) Uani 1 2 i d . . .
C62 C 0.6449(5) 0.6560(4) 0.9774(3) 0.0355(11) Uani 1 2 i d . . .
H62 H 0.6598 0.6217 0.9271 0.043 Uiso 1 2 i calc R . .
C63 C 0.6420(5) 0.6048(4) 1.0685(4) 0.0453(13) Uani 1 2 i d . . .
H63 H 0.6550 0.5356 1.0800 0.054 Uiso 1 2 i calc R . .
C64 C 0.6206(6) 0.6540(5) 1.1412(4) 0.0492(14) Uani 1 2 i d . . .
H64 H 0.6167 0.6185 1.2029 0.059 Uiso 1 2 i calc R . .
C65 C 0.6047(5) 0.7542(5) 1.1253(3) 0.0473(14) Uani 1 2 i d . . .
H65 H 0.5911 0.7880 1.1760 0.057 Uiso 1 2 i calc R . .
C66 C 0.6085(5) 0.8065(4) 1.0351(3) 0.0377(12) Uani 1 2 i d . . .
H66 H 0.5992 0.8760 1.0245 0.045 Uiso 1 2 i calc R . .
C101 C 0.2735(6) 0.6431(5) 0.0114(5) 0.0587(16) Uani 1 2 i d . . .
H101 H 0.3657 0.6306 0.0033 0.070 Uiso 1 2 i calc R . .
C102 C 0.2101(7) 0.6190(5) 0.0966(4) 0.0622(17) Uani 1 2 i d . . .
H102 H 0.2579 0.5899 0.1482 0.075 Uiso 1 2 i calc R . .
C103 C 0.0772(6) 0.6369(5) 0.1075(4) 0.0582(16) Uani 1 2 i d . . .
H103 H 0.0331 0.6205 0.1670 0.070 Uiso 1 2 i calc R . .
C104 C 0.0066(6) 0.6784(4) 0.0332(4) 0.0534(15) Uani 1 2 i d . . .
H104 H -0.0858 0.6903 0.0406 0.064 Uiso 1 2 i calc R . .
C105 C 0.0728(7) 0.7020(4) -0.0512(4) 0.0559(15) Uani 1 2 i d . . .
H105 H 0.0257 0.7308 -0.1032 0.067 Uiso 1 2 i calc R . .
C106 C 0.2050(6) 0.6851(4) -0.0621(4) 0.0531(15) Uani 1 2 i d . . .
H106 H 0.2496 0.7026 -0.1214 0.064 Uiso 1 2 i calc R . .

loop_
_atom_site_aniso_label
_atom_site_aniso_U_11
_atom_site_aniso_U_22
_atom_site_aniso_U_33
_atom_site_aniso_U_23
_atom_site_aniso_U_13
_atom_site_aniso_U_12
Pt1 0.02141(11) 0.02449(11) 0.02251(10) -0.00423(6) 0.00251(6) 0.00020(6)
Se2 0.0275(3) 0.0327(3) 0.0372(3) -0.0101(2) 0.00654(19) -0.00382(19)
Cl1 0.0268(6) 0.0345(6) 0.0340(6) -0.0129(5) 0.0107(4) -0.0112(4)
P2 0.0220(6) 0.0269(6) 0.0196(5) -0.0042(4) 0.0012(4) 0.0024(4)
P1 0.0215(6) 0.0223(6) 0.0205(5) -0.0040(4) 0.0007(4) 0.0019(4)
C1 0.044(3) 0.036(3) 0.033(3) -0.017(2) 0.013(2) -0.003(2)
C2 0.046(3) 0.042(3) 0.033(3) -0.015(2) 0.008(2) -0.004(2)
C3 0.085(4) 0.032(3) 0.030(3) -0.008(2) 0.011(3) -0.002(3)
C4 0.101(6) 0.036(3) 0.046(3) -0.011(3) 0.014(3) 0.005(3)
C5 0.101(6) 0.037(3) 0.071(5) -0.013(3) 0.039(4) -0.007(3)
C6 0.031(3) 0.019(2) 0.036(2) -0.0067(19) 0.0146(19) -0.0088(18)
C11 0.022(2) 0.027(2) 0.025(2) -0.0036(18) -0.0018(16) -0.0029(17)
C12 0.058(3) 0.029(3) 0.032(3) -0.005(2) -0.010(2) 0.002(2)
C13 0.084(5) 0.036(3) 0.041(3) 0.004(3) -0.018(3) 0.000(3)
C14 0.062(4) 0.053(4) 0.028(3) 0.005(2) -0.010(2) -0.013(3)
C15 0.043(3) 0.057(4) 0.022(2) -0.005(2) -0.001(2) -0.002(2)
C16 0.032(3) 0.033(3) 0.029(2) -0.009(2) -0.0018(19) 0.0045(19)
C21 0.030(2) 0.022(2) 0.015(2) -0.0039(16) 0.0052(16) -0.0016(17)
C22 0.033(3) 0.028(2) 0.026(2) -0.0037(19) -0.0004(18) 0.0049(19)
C23 0.054(3) 0.026(3) 0.027(2) -0.003(2) 0.000(2) 0.002(2)
C24 0.050(3) 0.033(3) 0.027(2) -0.007(2) 0.008(2) -0.015(2)
C25 0.034(3) 0.037(3) 0.027(2) -0.008(2) 0.0044(19) -0.006(2)
C26 0.026(2) 0.031(2) 0.022(2) -0.0072(18) 0.0009(17) -0.0005(18)
C31 0.026(2) 0.022(2) 0.028(2) -0.0065(18) -0.0037(17) 0.0029(17)
C32 0.024(3) 0.031(3) 0.030(2) -0.0042(19) 0.0007(18) 0.0011(18)
C33 0.028(3) 0.034(3) 0.044(3) -0.007(2) 0.003(2) 0.002(2)
C34 0.025(3) 0.047(3) 0.054(3) -0.017(3) -0.011(2) 0.007(2)
C35 0.040(3) 0.055(3) 0.037(3) -0.011(2) -0.016(2) 0.013(2)
C36 0.032(3) 0.046(3) 0.028(2) -0.012(2) -0.0040(19) 0.009(2)
C41 0.024(2) 0.030(2) 0.023(2) -0.0090(18) 0.0029(16) 0.0024(18)
C42 0.029(3) 0.040(3) 0.035(3) -0.017(2) 0.0003(19) 0.006(2)
C43 0.025(3) 0.058(4) 0.048(3) -0.025(3) 0.002(2) -0.001(2)
C44 0.044(3) 0.046(3) 0.053(3) -0.023(3) 0.015(3) -0.015(2)
C45 0.043(3) 0.033(3) 0.043(3) -0.009(2) 0.008(2) -0.002(2)
C46 0.032(3) 0.029(3) 0.028(2) -0.0028(19) 0.0016(18) 0.0020(19)
C51 0.023(2) 0.026(2) 0.024(2) -0.0012(17) -0.0002(16) 0.0009(17)
C52 0.026(3) 0.037(3) 0.024(2) -0.0037(19) 0.0023(17) 0.0025(18)
C53 0.031(3) 0.046(3) 0.026(2) -0.002(2) -0.0052(19) 0.002(2)
C54 0.022(3) 0.049(3) 0.037(3) 0.004(2) 0.0011(19) 0.009(2)
C55 0.031(3) 0.054(3) 0.038(3) -0.016(2) 0.004(2) 0.010(2)
C56 0.027(3) 0.046(3) 0.030(2) -0.010(2) -0.0025(18) 0.005(2)
C61 0.022(2) 0.037(3) 0.022(2) -0.0040(19) -0.0028(16) 0.0054(18)
C62 0.033(3) 0.040(3) 0.032(3) -0.003(2) -0.002(2) 0.002(2)
C63 0.042(3) 0.046(3) 0.041(3) 0.011(2) -0.004(2) 0.006(2)
C64 0.050(4) 0.065(4) 0.026(3) 0.007(3) 0.000(2) 0.008(3)
C65 0.045(3) 0.072(4) 0.024(3) -0.009(3) -0.002(2) 0.015(3)
C66 0.039(3) 0.046(3) 0.026(2) -0.004(2) -0.001(2) 0.010(2)
C101 0.039(4) 0.071(4) 0.072(4) -0.032(4) -0.001(3) -0.002(3)
C102 0.068(5) 0.073(5) 0.045(3) -0.007(3) -0.013(3) 0.008(3)
C103 0.064(4) 0.058(4) 0.047(3) 0.000(3) 0.017(3) -0.005(3)
C104 0.039(3) 0.055(4) 0.070(4) -0.022(3) 0.002(3) 0.000(3)
C105 0.070(5) 0.051(4) 0.047(3) -0.006(3) -0.012(3) 0.009(3)
C106 0.060(4) 0.045(3) 0.052(4) -0.009(3) 0.016(3) -0.015(3)

loop_
_geom_bond_atom_site_label_1
_geom_bond_atom_site_label_2
_geom_bond_distance
_geom_bond_site_symmetry_2
_geom_bond_publ_flag
Pt1 P1 2.3156(11) . yes
Pt1 P2 2.3232(11) . yes
Pt1 Cl1 2.3564(10) . yes
Pt1 Se2 2.4216(5) . yes
Se2 C1 1.898(5) . yes
P2 C51 1.822(4) . ?
P2 C41 1.825(5) . ?
P2 C61 1.840(4) . ?
P1 C11 1.818(4) . ?
P1 C31 1.822(4) . ?
P1 C21 1.832(4) . ?
C1 C2 1.382(7) . ?
C1 C6 1.407(6) . ?
C2 C3 1.396(8) . ?
C3 C4 1.409(9) . ?
C4 C5 1.356(10) . ?
C5 C6 1.416(8) . ?
C11 C12 1.391(6) . ?
C11 C16 1.397(6) . ?
C12 C13 1.383(7) . ?
C13 C14 1.388(8) . ?
C14 C15 1.377(8) . ?
C15 C16 1.382(6) . ?
C21 C22 1.395(6) . ?
C21 C26 1.397(6) . ?
C22 C23 1.391(7) . ?
C23 C24 1.380(7) . ?
C24 C25 1.384(7) . ?
C25 C26 1.382(6) . ?
C31 C32 1.391(6) . ?
C31 C36 1.393(6) . ?
C32 C33 1.386(6) . ?
C33 C34 1.384(7) . ?
C34 C35 1.391(7) . ?
C35 C36 1.377(7) . ?
C41 C42 1.395(6) . ?
C41 C46 1.400(6) . ?
C42 C43 1.382(7) . ?
C43 C44 1.392(8) . ?
C44 C45 1.375(8) . ?
C45 C46 1.393(7) . ?
C51 C56 1.394(6) . ?
C51 C52 1.398(6) . ?
C52 C53 1.382(6) . ?
C53 C54 1.388(7) . ?
C54 C55 1.378(7) . ?
C55 C56 1.386(7) . ?
C61 C66 1.385(6) . ?
C61 C62 1.398(7) . ?
C62 C63 1.399(7) . ?
C63 C64 1.372(8) . ?
C64 C65 1.372(8) . ?
C65 C66 1.393(7) . ?
C101 C106 1.358(9) . ?
C101 C102 1.361(9) . ?
C102 C103 1.368(9) . ?
C103 C104 1.377(9) . ?
C104 C105 1.363(8) . ?
C105 C106 1.359(8) . ?
